data_4316712
loop_
_publ_author_name
'Martin M. Kimani'
'Julia L. Brumaghim'
'Don VanDerveer'

_publ_section_title
;
 Probing the Antioxidant Action of Selenium and Sulfur Using
 Cu(I)-Chalcogenone Tris(pyrazolyl)methane and -borate Complexes
;
_journal_name_full 'Inorganic Chemistry'
_journal_page_first 9200
_journal_page_last 9211
_journal_paper_doi 10.1021/ic100668b
_journal_volume 49
_journal_year 2010
_chemical_formula_moiety 'C21 H30 Cu N8 S, B F4'
_chemical_formula_sum 'C21 H30 B Cu F4 N8 S'
_chemical_formula_weight 576.94
_chemical_melting_point 336(3)
_chemical_properties_physical 'moisture-sensitive, air-sensitive'
_space_group_IT_number 14
_symmetry_cell_setting monoclinic
_symmetry_Int_Tables_number 14
_symmetry_space_group_name_Hall '-P 2ybc'
_symmetry_space_group_name_H-M 'P 1 21/c 1'
_atom_sites_solution_hydrogens geom
_atom_sites_solution_primary direct
_atom_sites_solution_secondary difmap
_audit_creation_method SHELXL-97
_cell_angle_alpha 90.00
_cell_angle_beta 93.41(3)
_cell_angle_gamma 90.00
_cell_formula_units_Z 4
_cell_length_a 12.248(2)
_cell_length_b 16.233(3)
_cell_length_c 12.914(3)
_cell_measurement_reflns_used 8486
_cell_measurement_temperature 163.15
_cell_measurement_theta_max 26.7334
_cell_measurement_theta_min 3.0115
_cell_volume 2563.0(9)
_computing_cell_refinement 'CrystalClear (Rigaku/MSC,2006)'
_computing_data_collection 'CrystalClear (Rigaku/MSC,2006)'
_computing_data_reduction 'CrystalClear (Rigaku/MSC,2006)'
_computing_molecular_graphics 'SHELXTL 6.10 (Sheldrick,2008)'
_computing_publication_material 'SHELXTL 6.10 (Sheldrick,2008)'
_computing_structure_refinement 'SHELXTL 6.10 (Sheldrick,2008)'
_computing_structure_solution 'SHELXTL 6.10 (Sheldrick,2008)'
_diffrn_ambient_temperature 163.15
_diffrn_detector_area_resol_mean 14.6306
_diffrn_measured_fraction_theta_full 0.992
_diffrn_measured_fraction_theta_max 0.992
_diffrn_measurement_device_type 'Rigaku AFC8S'
_diffrn_measurement_method dtprofit.ref
_diffrn_radiation_monochromator graphite
_diffrn_radiation_probe x-ray
_diffrn_radiation_type MoK\a
_diffrn_radiation_wavelength 0.71073
_diffrn_reflns_av_R_equivalents 0.0280
_diffrn_reflns_av_sigmaI/netI 0.0229
_diffrn_reflns_limit_h_max 13
_diffrn_reflns_limit_h_min -15
_diffrn_reflns_limit_k_max 19
_diffrn_reflns_limit_k_min -20
_diffrn_reflns_limit_l_max 16
_diffrn_reflns_limit_l_min -16
_diffrn_reflns_number 22159
_diffrn_reflns_theta_full 26.73
_diffrn_reflns_theta_max 26.73
_diffrn_reflns_theta_min 3.01
_diffrn_source 'fine-focus sealed tube'
_diffrn_source_type 'Rigaku Mercury CCD '
_diffrn_standards_decay_% 0
_diffrn_standards_interval_count 0
_diffrn_standards_interval_time 0
_diffrn_standards_number 0
_exptl_absorpt_coefficient_mu 0.990
_exptl_absorpt_correction_T_max 0.8200
_exptl_absorpt_correction_T_min 0.7563
_exptl_absorpt_correction_type multi-scan
_exptl_absorpt_process_details 'REQAB, CrystalClear'
_exptl_crystal_colour colorless
_exptl_crystal_density_diffrn 1.495
_exptl_crystal_density_method 'not measured'
_exptl_crystal_description Prism
_exptl_crystal_F_000 1192
_exptl_crystal_recrystallization_method 'diffusion of ether into acetonitrile solution'
_exptl_crystal_size_max 0.2000
_exptl_crystal_size_mid 0.2000
_exptl_crystal_size_min 0.2000
_refine_diff_density_max 1.014
_refine_diff_density_min -0.676
_refine_diff_density_rms 0.081
_refine_ls_extinction_coef 0
_refine_ls_extinction_method none
_refine_ls_goodness_of_fit_ref 1.098
_refine_ls_hydrogen_treatment constr
_refine_ls_matrix_type full
_refine_ls_number_parameters 333
_refine_ls_number_reflns 5406
_refine_ls_number_restraints 0
_refine_ls_restrained_S_all 1.098
_refine_ls_R_factor_all 0.0557
_refine_ls_R_factor_gt 0.0503
_refine_ls_shift/su_max 0.000
_refine_ls_shift/su_mean 0.000
_refine_ls_structure_factor_coef Fsqd
_refine_ls_weighting_details 'calc w=1/[\s^2^(Fo^2^)+(0.0843P)^2^+1.5767P] where P=(Fo^2^+2Fc^2^)/3'
_refine_ls_weighting_scheme calc
_refine_ls_wR_factor_gt 0.1349
_refine_ls_wR_factor_ref 0.1426
_reflns_number_gt 4788
_reflns_number_total 5406
_reflns_threshold_expression >2sigma(I)
_cod_data_source_file ic100668b_si_003_2.cif
_cod_data_source_block '[Tpm*Cu(dmit)][BF4]'
_cod_depositor_comments
;
The following automatic conversions were performed:

'_chemical_melting_point' value '333-338' was changed to '336(3)' -
the average value was taken and precision was estimated.

Automatic conversion script
Id: cif_fix_values 1569 2011-02-09 13:29:24Z adriana 
;
_cod_original_cell_volume 2563.2(9)
_cod_original_sg_symbol_H-M 'P 21/c'
_cod_database_code 4316712

loop_
_symmetry_equiv_pos_as_xyz
'x, y, z'
'-x, y+1/2, -z+1/2'
'-x, -y, -z'
'x, -y-1/2, z-1/2'

loop_
_atom_site_label
_atom_site_type_symbol
_atom_site_fract_x
_atom_site_fract_y
_atom_site_fract_z
_atom_site_U_iso_or_equiv
_atom_site_adp_type
_atom_site_occupancy
_atom_site_symmetry_multiplicity
_atom_site_calc_flag
_atom_site_refinement_flags
_atom_site_disorder_assembly
_atom_site_disorder_group
Cu1 Cu 0.29571(2) 0.165077(17) 0.10817(2) 0.03011(13) Uani 1 1 d . . .
S1 S 0.35585(5) 0.29169(4) 0.09697(5) 0.03330(17) Uani 1 1 d . . .
N1 N 0.19887(18) 0.33991(12) -0.05617(17) 0.0316(5) Uani 1 1 d . . .
N2 N 0.23811(19) 0.43168(13) 0.06190(18) 0.0368(5) Uani 1 1 d . . .
N3 N 0.34807(16) 0.07978(11) 0.22229(15) 0.0264(4) Uani 1 1 d . . .
N4 N 0.13774(17) 0.12054(12) 0.11813(16) 0.0287(4) Uani 1 1 d . . .
N5 N 0.32105(17) 0.06784(12) 0.00108(15) 0.0274(4) Uani 1 1 d . . .
N6 N 0.28164(16) -0.00750(11) 0.02920(15) 0.0260(4) Uani 1 1 d . . .
N7 N 0.12832(16) 0.03640(12) 0.12323(15) 0.0271(4) Uani 1 1 d . . .
N8 N 0.29882(16) 0.00367(12) 0.21440(15) 0.0261(4) Uani 1 1 d . . .
C1 C 0.2616(2) 0.35353(15) 0.03249(19) 0.0302(5) Uani 1 1 d . . .
C2 C 0.1947(2) 0.26438(18) -0.1172(2) 0.0411(6) Uani 1 1 d . . .
H2A H 0.2233 0.2196 -0.0753 0.062 Uiso 1 1 calc R . .
H2B H 0.2378 0.2710 -0.1763 0.062 Uiso 1 1 calc R . .
H2C H 0.1203 0.2528 -0.1401 0.062 Uiso 1 1 calc R . .
C3 C 0.2841(3) 0.47164(18) 0.1551(3) 0.0499(8) Uani 1 1 d . . .
H3A H 0.3623 0.4661 0.1585 0.075 Uiso 1 1 calc R . .
H3B H 0.2555 0.4463 0.2149 0.075 Uiso 1 1 calc R . .
H3C H 0.2650 0.5290 0.1535 0.075 Uiso 1 1 calc R . .
C4 C 0.1619(2) 0.46659(18) -0.0086(2) 0.0451(7) Uani 1 1 d . . .
H4A H 0.1331 0.5195 -0.0058 0.054 Uiso 1 1 calc R . .
C5 C 0.1373(2) 0.40937(18) -0.0820(2) 0.0397(6) Uani 1 1 d . . .
H5A H 0.0883 0.4154 -0.1393 0.048 Uiso 1 1 calc R . .
C6 C 0.4131(2) 0.07686(15) 0.30857(19) 0.0291(5) Uani 1 1 d . . .
C7 C 0.4819(2) 0.14955(17) 0.3410(2) 0.0368(6) Uani 1 1 d . . .
H7A H 0.4631 0.1954 0.2965 0.055 Uiso 1 1 calc R . .
H7B H 0.5577 0.1361 0.3358 0.055 Uiso 1 1 calc R . .
H7C H 0.4692 0.1637 0.4114 0.055 Uiso 1 1 calc R . .
C8 C 0.4047(2) -0.00112(16) 0.3562(2) 0.0358(5) Uani 1 1 d . . .
H8A H 0.4414 -0.0183 0.4175 0.043 Uiso 1 1 calc R . .
C9 C 0.3328(2) -0.04636(15) 0.29510(18) 0.0323(5) Uani 1 1 d . . .
C10 C 0.2931(3) -0.13292(18) 0.3074(2) 0.0470(7) Uani 1 1 d . . .
H10A H 0.3216 -0.1546 0.3726 0.070 Uiso 1 1 calc R . .
H10B H 0.3175 -0.1663 0.2519 0.070 Uiso 1 1 calc R . .
H10C H 0.2146 -0.1332 0.3054 0.070 Uiso 1 1 calc R . .
C11 C 0.0369(2) 0.14952(16) 0.12723(19) 0.0298(5) Uani 1 1 d . . .
C12 C 0.0144(2) 0.23957(16) 0.1243(2) 0.0376(6) Uani 1 1 d . . .
H12A H 0.0820 0.2693 0.1340 0.056 Uiso 1 1 calc R . .
H12B H -0.0325 0.2536 0.1786 0.056 Uiso 1 1 calc R . .
H12C H -0.0209 0.2539 0.0583 0.056 Uiso 1 1 calc R . .
C13 C -0.0363(2) 0.08412(16) 0.1387(2) 0.0323(5) Uani 1 1 d . . .
H13A H -0.1111 0.0884 0.1464 0.039 Uiso 1 1 calc R . .
C14 C 0.0234(2) 0.01270(16) 0.13647(18) 0.0294(5) Uani 1 1 d . . .
C15 C -0.0123(2) -0.07473(16) 0.1469(2) 0.0378(6) Uani 1 1 d . . .
H15A H 0.0129 -0.1065 0.0904 0.057 Uiso 1 1 calc R . .
H15B H -0.0907 -0.0770 0.1458 0.057 Uiso 1 1 calc R . .
H15C H 0.0180 -0.0968 0.2113 0.057 Uiso 1 1 calc R . .
C16 C 0.38417(19) 0.05256(14) -0.07709(17) 0.0269(5) Uani 1 1 d . . .
C17 C 0.4424(2) 0.12141(16) -0.1272(2) 0.0349(5) Uani 1 1 d . . .
H17A H 0.4544 0.1656 -0.0784 0.052 Uiso 1 1 calc R . .
H17B H 0.3987 0.1409 -0.1863 0.052 Uiso 1 1 calc R . .
H17C H 0.5114 0.1020 -0.1489 0.052 Uiso 1 1 calc R . .
C18 C 0.3849(2) -0.03190(16) -0.09958(19) 0.0322(5) Uani 1 1 d . . .
H18A H 0.4216 -0.0574 -0.1518 0.039 Uiso 1 1 calc R . .
C19 C 0.3211(2) -0.06982(14) -0.02964(18) 0.0283(5) Uani 1 1 d . . .
C20 C 0.2945(3) -0.15859(15) -0.0152(2) 0.0371(6) Uani 1 1 d . . .
H20A H 0.2168 -0.1650 -0.0123 0.056 Uiso 1 1 calc R . .
H20B H 0.3303 -0.1781 0.0482 0.056 Uiso 1 1 calc R . .
H20C H 0.3193 -0.1898 -0.0724 0.056 Uiso 1 1 calc R . .
C21 C 0.22527(19) -0.01463(14) 0.12441(17) 0.0253(4) Uani 1 1 d . . .
H21A H 0.2018 -0.0721 0.1305 0.030 Uiso 1 1 calc R . .
B1 B 0.1743(3) -0.31734(19) 0.1380(2) 0.0363(6) Uani 1 1 d . . .
F1 F 0.1241(2) -0.24053(13) 0.13377(16) 0.0665(6) Uani 1 1 d . . .
F2 F 0.2360(2) -0.32927(11) 0.05362(18) 0.0654(7) Uani 1 1 d . . .
F3 F 0.09759(17) -0.37901(15) 0.13853(19) 0.0701(6) Uani 1 1 d . . .
F4 F 0.23950(19) -0.32312(13) 0.22834(18) 0.0636(6) Uani 1 1 d . . .

loop_
_atom_site_aniso_label
_atom_site_aniso_U_11
_atom_site_aniso_U_22
_atom_site_aniso_U_33
_atom_site_aniso_U_23
_atom_site_aniso_U_13
_atom_site_aniso_U_12
Cu1 0.0368(2) 0.02333(19) 0.0303(2) -0.00005(10) 0.00218(14) -0.00152(10)
S1 0.0409(3) 0.0255(3) 0.0323(3) 0.0012(2) -0.0075(3) -0.0039(2)
N1 0.0355(11) 0.0326(11) 0.0262(11) 0.0014(8) -0.0024(9) -0.0048(8)
N2 0.0437(12) 0.0307(11) 0.0351(12) -0.0014(9) -0.0058(10) 0.0017(9)
N3 0.0295(10) 0.0235(9) 0.0260(10) -0.0017(7) 0.0005(8) 0.0005(7)
N4 0.0323(10) 0.0260(9) 0.0276(10) -0.0016(7) 0.0003(8) 0.0012(8)
N5 0.0366(10) 0.0219(9) 0.0239(10) -0.0015(7) 0.0038(8) -0.0025(8)
N6 0.0327(10) 0.0207(9) 0.0249(9) -0.0020(7) 0.0038(8) 0.0006(7)
N7 0.0290(10) 0.0248(9) 0.0276(10) -0.0015(7) 0.0025(8) -0.0004(8)
N8 0.0312(10) 0.0242(9) 0.0230(9) 0.0004(7) 0.0009(8) -0.0002(7)
C1 0.0356(12) 0.0284(11) 0.0264(12) 0.0015(9) -0.0010(10) -0.0059(10)
C2 0.0533(16) 0.0387(15) 0.0303(13) -0.0040(10) -0.0061(12) -0.0076(12)
C3 0.0607(19) 0.0333(14) 0.0530(19) -0.0127(13) -0.0180(15) 0.0057(13)
C4 0.0465(16) 0.0383(14) 0.0488(17) 0.0023(12) -0.0113(13) 0.0068(12)
C5 0.0367(14) 0.0445(15) 0.0370(14) 0.0053(11) -0.0066(11) -0.0004(11)
C6 0.0298(11) 0.0313(12) 0.0261(11) -0.0043(9) 0.0021(9) 0.0027(9)
C7 0.0360(13) 0.0388(13) 0.0350(14) -0.0076(11) -0.0025(11) -0.0018(11)
C8 0.0434(14) 0.0383(14) 0.0248(12) 0.0018(10) -0.0048(10) 0.0020(11)
C9 0.0435(13) 0.0306(12) 0.0227(11) 0.0007(9) 0.0020(10) 0.0007(10)
C10 0.070(2) 0.0349(14) 0.0352(14) 0.0099(11) -0.0053(13) -0.0081(13)
C11 0.0323(12) 0.0323(12) 0.0247(11) -0.0022(9) 0.0012(9) 0.0047(10)
C12 0.0422(14) 0.0323(13) 0.0379(14) -0.0021(10) -0.0007(11) 0.0089(11)
C13 0.0289(12) 0.0380(13) 0.0301(12) -0.0048(10) 0.0033(10) 0.0023(10)
C14 0.0309(12) 0.0349(12) 0.0225(11) -0.0026(9) 0.0032(9) -0.0015(9)
C15 0.0361(13) 0.0354(13) 0.0427(15) -0.0025(11) 0.0078(11) -0.0076(11)
C16 0.0291(11) 0.0309(11) 0.0205(10) -0.0009(8) 0.0007(8) 0.0027(9)
C17 0.0409(14) 0.0360(13) 0.0285(12) 0.0004(10) 0.0073(10) -0.0029(11)
C18 0.0400(13) 0.0332(12) 0.0240(11) -0.0016(9) 0.0070(10) 0.0045(10)
C19 0.0339(12) 0.0254(11) 0.0254(11) -0.0035(8) 0.0015(9) 0.0028(9)
C20 0.0505(16) 0.0253(12) 0.0357(14) -0.0027(9) 0.0045(12) 0.0009(10)
C21 0.0306(11) 0.0232(10) 0.0224(11) -0.0005(8) 0.0030(9) -0.0025(8)
B1 0.0390(15) 0.0336(14) 0.0366(15) 0.0031(12) 0.0058(12) 0.0044(12)
F1 0.0915(15) 0.0607(12) 0.0481(11) 0.0035(9) 0.0100(10) 0.0418(11)
F2 0.0988(17) 0.0398(10) 0.0627(13) 0.0045(8) 0.0477(13) 0.0083(9)
F3 0.0535(12) 0.0840(16) 0.0739(15) -0.0171(12) 0.0150(10) -0.0297(11)
F4 0.0655(13) 0.0579(12) 0.0640(13) -0.0095(9) -0.0254(11) 0.0070(9)

loop_
_atom_type_symbol
_atom_type_description
_atom_type_scat_dispersion_real
_atom_type_scat_dispersion_imag
_atom_type_scat_source
C C 0.0033 0.0016 'International Tables Vol C Tables 4.2.6.8 and 6.1.1.4'
H H 0.0000 0.0000 'International Tables Vol C Tables 4.2.6.8 and 6.1.1.4'
B B 0.0013 0.0007 'International Tables Vol C Tables 4.2.6.8 and 6.1.1.4'
N N 0.0061 0.0033 'International Tables Vol C Tables 4.2.6.8 and 6.1.1.4'
F F 0.0171 0.0103 'International Tables Vol C Tables 4.2.6.8 and 6.1.1.4'
S S 0.1246 0.1234 'International Tables Vol C Tables 4.2.6.8 and 6.1.1.4'
Cu Cu 0.3201 1.2651 'International Tables Vol C Tables 4.2.6.8 and 6.1.1.4'

loop_
_geom_angle_atom_site_label_1
_geom_angle_atom_site_label_2
_geom_angle_atom_site_label_3
_geom_angle
_geom_angle_site_symmetry_1
_geom_angle_site_symmetry_3
_geom_angle_publ_flag
N4 Cu1 N3 88.49(8) . . ?
N4 Cu1 N5 87.40(8) . . ?
N3 Cu1 N5 85.23(8) . . ?
N4 Cu1 S1 130.45(6) . . ?
N3 Cu1 S1 125.20(6) . . ?
N5 Cu1 S1 126.07(6) . . ?
C1 S1 Cu1 111.30(9) . . ?
C1 N1 C5 110.0(2) . . ?
C1 N1 C2 126.3(2) . . ?
C5 N1 C2 123.6(2) . . ?
C1 N2 C4 110.1(2) . . ?
C1 N2 C3 124.8(2) . . ?
C4 N2 C3 125.1(2) . . ?
C6 N3 N8 105.53(19) . . ?
C6 N3 Cu1 139.05(16) . . ?
N8 N3 Cu1 115.27(15) . . ?
C11 N4 N7 105.4(2) . . ?
C11 N4 Cu1 138.95(17) . . ?
N7 N4 Cu1 115.51(15) . . ?
C16 N5 N6 105.32(18) . . ?
C16 N5 Cu1 137.99(16) . . ?
N6 N5 Cu1 114.89(14) . . ?
C19 N6 N5 111.73(19) . . ?
C19 N6 C21 127.76(19) . . ?
N5 N6 C21 119.25(18) . . ?
C14 N7 N4 111.70(19) . . ?
C14 N7 C21 128.1(2) . . ?
N4 N7 C21 119.92(19) . . ?
C9 N8 N3 111.38(19) . . ?
C9 N8 C21 129.2(2) . . ?
N3 N8 C21 119.30(18) . . ?
N1 C1 N2 105.6(2) . . ?
N1 C1 S1 130.3(2) . . ?
N2 C1 S1 124.1(2) . . ?
N1 C2 H2A 109.5 . . ?
N1 C2 H2B 109.5 . . ?
H2A C2 H2B 109.5 . . ?
N1 C2 H2C 109.5 . . ?
H2A C2 H2C 109.5 . . ?
H2B C2 H2C 109.5 . . ?
N2 C3 H3A 109.5 . . ?
N2 C3 H3B 109.5 . . ?
H3A C3 H3B 109.5 . . ?
N2 C3 H3C 109.5 . . ?
H3A C3 H3C 109.5 . . ?
H3B C3 H3C 109.5 . . ?
C5 C4 N2 107.1(3) . . ?
C5 C4 H4A 126.5 . . ?
N2 C4 H4A 126.5 . . ?
C4 C5 N1 107.2(2) . . ?
C4 C5 H5A 126.4 . . ?
N1 C5 H5A 126.4 . . ?
N3 C6 C8 109.9(2) . . ?
N3 C6 C7 120.4(2) . . ?
C8 C6 C7 129.7(2) . . ?
C6 C7 H7A 109.5 . . ?
C6 C7 H7B 109.5 . . ?
H7A C7 H7B 109.5 . . ?
C6 C7 H7C 109.5 . . ?
H7A C7 H7C 109.5 . . ?
H7B C7 H7C 109.5 . . ?
C9 C8 C6 107.0(2) . . ?
C9 C8 H8A 126.5 . . ?
C6 C8 H8A 126.5 . . ?
C8 C9 N8 106.2(2) . . ?
C8 C9 C10 130.4(2) . . ?
N8 C9 C10 123.5(2) . . ?
C9 C10 H10A 109.5 . . ?
C9 C10 H10B 109.5 . . ?
H10A C10 H10B 109.5 . . ?
C9 C10 H10C 109.5 . . ?
H10A C10 H10C 109.5 . . ?
H10B C10 H10C 109.5 . . ?
N4 C11 C13 110.1(2) . . ?
N4 C11 C12 121.0(2) . . ?
C13 C11 C12 128.9(2) . . ?
C11 C12 H12A 109.5 . . ?
C11 C12 H12B 109.5 . . ?
H12A C12 H12B 109.5 . . ?
C11 C12 H12C 109.5 . . ?
H12A C12 H12C 109.5 . . ?
H12B C12 H12C 109.5 . . ?
C14 C13 C11 107.0(2) . . ?
C14 C13 H13A 126.5 . . ?
C11 C13 H13A 126.5 . . ?
N7 C14 C13 105.8(2) . . ?
N7 C14 C15 124.3(2) . . ?
C13 C14 C15 130.0(2) . . ?
C14 C15 H15A 109.5 . . ?
C14 C15 H15B 109.5 . . ?
H15A C15 H15B 109.5 . . ?
C14 C15 H15C 109.5 . . ?
H15A C15 H15C 109.5 . . ?
H15B C15 H15C 109.5 . . ?
N5 C16 C18 110.5(2) . . ?
N5 C16 C17 120.2(2) . . ?
C18 C16 C17 129.3(2) . . ?
C16 C17 H17A 109.5 . . ?
C16 C17 H17B 109.5 . . ?
H17A C17 H17B 109.5 . . ?
C16 C17 H17C 109.5 . . ?
H17A C17 H17C 109.5 . . ?
H17B C17 H17C 109.5 . . ?
C19 C18 C16 106.9(2) . . ?
C19 C18 H18A 126.6 . . ?
C16 C18 H18A 126.6 . . ?
N6 C19 C18 105.5(2) . . ?
N6 C19 C20 123.9(2) . . ?
C18 C19 C20 130.6(2) . . ?
C19 C20 H20A 109.5 . . ?
C19 C20 H20B 109.5 . . ?
H20A C20 H20B 109.5 . . ?
C19 C20 H20C 109.5 . . ?
H20A C20 H20C 109.5 . . ?
H20B C20 H20C 109.5 . . ?
N7 C21 N6 112.15(18) . . ?
N7 C21 N8 111.07(18) . . ?
N6 C21 N8 110.90(18) . . ?
N7 C21 H21A 107.5 . . ?
N6 C21 H21A 107.5 . . ?
N8 C21 H21A 107.5 . . ?
F3 B1 F2 108.0(3) . . ?
F3 B1 F4 108.0(3) . . ?
F2 B1 F4 110.0(3) . . ?
F3 B1 F1 110.7(3) . . ?
F2 B1 F1 110.9(2) . . ?
F4 B1 F1 109.1(3) . . ?

loop_
_geom_bond_atom_site_label_1
_geom_bond_atom_site_label_2
_geom_bond_distance
_geom_bond_site_symmetry_2
_geom_bond_publ_flag
Cu1 N4 2.077(2) . ?
Cu1 N3 2.095(2) . ?
Cu1 N5 2.1334(19) . ?
Cu1 S1 2.1909(8) . ?
S1 C1 1.709(3) . ?
N1 C1 1.359(3) . ?
N1 C5 1.386(4) . ?
N1 C2 1.456(3) . ?
N2 C1 1.360(3) . ?
N2 C4 1.386(4) . ?
N2 C3 1.451(4) . ?
N3 C6 1.331(3) . ?
N3 N8 1.376(3) . ?
N4 C11 1.334(3) . ?
N4 N7 1.373(3) . ?
N5 C16 1.331(3) . ?
N5 N6 1.372(3) . ?
N6 C19 1.370(3) . ?
N6 C21 1.450(3) . ?
N7 C14 1.362(3) . ?
N7 C21 1.447(3) . ?
N8 C9 1.367(3) . ?
N8 C21 1.458(3) . ?
C2 H2A 0.9600 . ?
C2 H2B 0.9600 . ?
C2 H2C 0.9600 . ?
C3 H3A 0.9600 . ?
C3 H3B 0.9600 . ?
C3 H3C 0.9600 . ?
C4 C5 1.348(4) . ?
C4 H4A 0.9300 . ?
C5 H5A 0.9300 . ?
C6 C8 1.414(4) . ?
C6 C7 1.496(3) . ?
C7 H7A 0.9600 . ?
C7 H7B 0.9600 . ?
C7 H7C 0.9600 . ?
C8 C9 1.362(4) . ?
C8 H8A 0.9300 . ?
C9 C10 1.499(4) . ?
C10 H10A 0.9600 . ?
C10 H10B 0.9600 . ?
C10 H10C 0.9600 . ?
C11 C13 1.403(4) . ?
C11 C12 1.488(3) . ?
C12 H12A 0.9600 . ?
C12 H12B 0.9600 . ?
C12 H12C 0.9600 . ?
C13 C14 1.372(4) . ?
C13 H13A 0.9300 . ?
C14 C15 1.493(4) . ?
C15 H15A 0.9600 . ?
C15 H15B 0.9600 . ?
C15 H15C 0.9600 . ?
C16 C18 1.402(3) . ?
C16 C17 1.494(3) . ?
C17 H17A 0.9600 . ?
C17 H17B 0.9600 . ?
C17 H17C 0.9600 . ?
C18 C19 1.375(3) . ?
C18 H18A 0.9300 . ?
C19 C20 1.491(3) . ?
C20 H20A 0.9600 . ?
C20 H20B 0.9600 . ?
C20 H20C 0.9600 . ?
C21 H21A 0.9800 . ?
B1 F3 1.373(4) . ?
B1 F2 1.377(4) . ?
B1 F4 1.378(4) . ?
B1 F1 1.389(4) . ?

loop_
_geom_shortbond_distance
Cu1
H2A
2.633
S1
H7B
2.931
F1
H12C
2.726
F2
H10A
2.631
F3
H5A
2.352
F4
H3C
2.614
